data_1526117
loop_
_publ_author_name
'Nakamura, Y.'
'Oikawa, K.I.'
'Kamiyama, T.'
'Akiba, E.'

_publ_section_title
;
 Crystal structure of two hydrides formed from a Ti - V - Mn BCC solid
 solution alloy studied by time-of-flight neutron powder diffraction - a
 Na Cl structure and a Ca F2 structure
;
_journal_name_full 'Journal of Alloys Compd.'
_journal_page_first 284
_journal_page_last 289
_journal_volume 316
_journal_year 2001
_chemical_formula_sum 'D1.32 Mn0.6 Ti0.667 V0.733'
_chemical_name_systematic '(Ti0.667 V0.733 Mn0.6) D1.32'
_space_group_IT_number 139
_symmetry_space_group_name_Hall '-I 4 2'
_symmetry_space_group_name_H-M 'I 4/m m m'
_cell_angle_alpha 90
_cell_angle_beta 90
_cell_angle_gamma 90
_cell_formula_units_Z 1
_cell_length_a 2.9188
_cell_length_b 2.9188
_cell_length_c 3.7685
_cell_volume 32.105
_citation_journal_id_ASTM JALCEU
_cod_data_source_file Nakamura_JALCEU_2001_1195.cif
_cod_data_source_block D1.32Mn0.6Ti0.667V0.733
_cod_original_cell_volume 32.10534
_cod_database_code 1526117

loop_
_symmetry_equiv_pos_as_xyz
x,y,z
-y,x,z
-x,-y,z
y,-x,z
x,-y,-z
y,x,-z
-x,y,-z
-y,-x,-z
-x,-y,-z
y,-x,-z
x,y,-z
-y,x,-z
-x,y,z
-y,-x,z
x,-y,z
y,x,z
x+1/2,y+1/2,z+1/2
-y+1/2,x+1/2,z+1/2
-x+1/2,-y+1/2,z+1/2
y+1/2,-x+1/2,z+1/2
x+1/2,-y+1/2,-z+1/2
y+1/2,x+1/2,-z+1/2
-x+1/2,y+1/2,-z+1/2
-y+1/2,-x+1/2,-z+1/2
-x+1/2,-y+1/2,-z+1/2
y+1/2,-x+1/2,-z+1/2
x+1/2,y+1/2,-z+1/2
-y+1/2,x+1/2,-z+1/2
-x+1/2,y+1/2,z+1/2
-y+1/2,-x+1/2,z+1/2
x+1/2,-y+1/2,z+1/2
y+1/2,x+1/2,z+1/2

loop_
_atom_site_label
_atom_site_type_symbol
_atom_site_fract_x
_atom_site_fract_y
_atom_site_fract_z
_atom_site_occupancy
_atom_site_U_iso_or_equiv
Mn1 Mn 0 0 0 0.3 0.0
V1 V 0 0 0 0.367 0.0
D1 D 0 0 0.5 0.66 0.0
Ti1 Ti 0 0 0 0.333 0.0
